data_1563176
loop_
_publ_author_name
'Marino, Nadia'
'Calatayud, Mar\'ia Luisa'
'Orts-Arroyo, Marta'
'Pascual-\'Alvarez, Alejandro'
'Moliner, Nicol\'as'
'Julve, Miguel'
'Lloret, Francesc'
'De Munno, Giovanni'
'Ruiz-Garc\'ia, Rafael'
'Castro, Isabel'

_publ_section_title
;
 Magnetic Switching in Vapochromic Oxalato-Bridged 2D Copper(II)-Pyrazole
 Compounds for Biogenic Amine Sensing
;
_journal_issue 5
_journal_name_full Magnetochemistry
_journal_page_first 65
_journal_paper_doi 10.3390/magnetochemistry7050065
_journal_volume 7
_journal_year 2021
_chemical_formula_moiety 'C6 H6 Cu N2 O4, 1/3(H2 O)'
_chemical_formula_sum 'C6 H6.67 Cu N2 O4.33'
_chemical_formula_weight 239.67
_space_group_crystal_system monoclinic
_space_group_IT_number 14
_space_group_name_Hall '-P 2ybc'
_space_group_name_H-M_alt 'P 1 21/c 1'
_atom_sites_solution_hydrogens mixed
_atom_sites_solution_primary direct
_atom_sites_solution_secondary difmap
_audit_creation_method SHELXL-2018/3
_cell_angle_alpha 90
_cell_angle_beta 94.670(3)
_cell_angle_gamma 90
_cell_formula_units_Z 12
_cell_length_a 9.9554(5)
_cell_length_b 9.3037(4)
_cell_length_c 25.2695(12)
_cell_measurement_reflns_used 4602
_cell_measurement_temperature 98(2)
_cell_measurement_theta_max 67.788
_cell_measurement_theta_min 6.534
_cell_volume 2332.74(19)
_computing_cell_refinement 'Bruker SAINT'
_computing_data_collection 'Bruker APEX2'
_computing_data_reduction 'Bruker SAINT'
_computing_molecular_graphics 'Bruker SHELXTL and Diamond software'
_computing_publication_material 'Bruker SHELXTL and Diamond software'
_computing_structure_refinement 'SHELXL-2018/3 (Sheldrick, 2018)'
_computing_structure_solution 'SHELXS-97 (Sheldrick, 2008)'
_diffrn_ambient_temperature 98(2)
_diffrn_measured_fraction_theta_full 0.997
_diffrn_measured_fraction_theta_max 0.997
_diffrn_measurement_device_type 'Bruker APEX-II CCD'
_diffrn_measurement_method '\f and \w scans'
_diffrn_radiation_type CuK\a
_diffrn_radiation_wavelength 1.54178
_diffrn_reflns_av_R_equivalents 0.0592
_diffrn_reflns_av_unetI/netI 0.0370
_diffrn_reflns_Laue_measured_fraction_full 0.997
_diffrn_reflns_Laue_measured_fraction_max 0.997
_diffrn_reflns_limit_h_max 11
_diffrn_reflns_limit_h_min -11
_diffrn_reflns_limit_k_max 7
_diffrn_reflns_limit_k_min -10
_diffrn_reflns_limit_l_max 29
_diffrn_reflns_limit_l_min -29
_diffrn_reflns_number 22317
_diffrn_reflns_point_group_measured_fraction_full 0.997
_diffrn_reflns_point_group_measured_fraction_max 0.997
_diffrn_reflns_theta_full 65.054
_diffrn_reflns_theta_max 65.054
_diffrn_reflns_theta_min 4.456
_diffrn_source 'fine-focus sealed X-ray tube'
_exptl_absorpt_coefficient_mu 3.949
_exptl_absorpt_correction_T_max 0.7530
_exptl_absorpt_correction_T_min 0.6481
_exptl_absorpt_correction_type multi-scan
_exptl_absorpt_process_details sadabs
_exptl_crystal_colour Light-blue-green
_exptl_crystal_density_diffrn 2.047
_exptl_crystal_description Laminar
_exptl_crystal_F_000 1444
_exptl_crystal_size_max 0.110
_exptl_crystal_size_mid 0.050
_exptl_crystal_size_min 0.005
_refine_diff_density_max 0.973
_refine_diff_density_min -0.432
_refine_diff_density_rms 0.120
_refine_ls_extinction_method none
_refine_ls_goodness_of_fit_ref 1.079
_refine_ls_hydrogen_treatment mixed
_refine_ls_matrix_type full
_refine_ls_number_parameters 370
_refine_ls_number_reflns 3947
_refine_ls_number_restraints 3
_refine_ls_restrained_S_all 1.078
_refine_ls_R_factor_all 0.0690
_refine_ls_R_factor_gt 0.0497
_refine_ls_shift/su_max 0.000
_refine_ls_shift/su_mean 0.000
_refine_ls_structure_factor_coef Fsqd
_refine_ls_weighting_details 'w=1/[\s^2^(Fo^2^)+(0.0633P)^2^+7.8872P] where P=(Fo^2^+2Fc^2^)/3'
_refine_ls_weighting_scheme calc
_refine_ls_wR_factor_gt 0.1309
_refine_ls_wR_factor_ref 0.1422
_reflns_Friedel_coverage 0.000
_reflns_number_gt 2956
_reflns_number_total 3947
_reflns_threshold_expression 'I > 2\s(I)'
_cod_data_source_file 1.cif
_cod_data_source_block isa341_newref
_cod_depositor_comments
;
The following automatic conversions were performed:

data item '_atom_sites_solution_primary' value 'Direct' was changed
to 'direct' in accordance with the
/home/data/users/saulius/crontab/automatic-downloads/current/MDPI/lib/dictionaries/cif_core.dic
dictionary named 'cif_core.dic' version 2.4.2 last updated on
2011-04-26.

data item '_atom_sites_solution_secondary' value 'Difmap' was changed
to 'difmap' in accordance with the
/home/data/users/saulius/crontab/automatic-downloads/current/MDPI/lib/dictionaries/cif_core.dic
dictionary named 'cif_core.dic' version 2.4.2 last updated on
2011-04-26.

Automatic conversion script
Id: cif_fix_values 7556 2019-12-06 15:28:31Z antanas 
;
_cod_original_sg_symbol_H-M 'P 21/c'
_cod_database_code 1563176
_shelx_shelxl_version_number 2018/3
_shelx_space_group_comment
;
The symmetry employed for this shelxl refinement is uniquely defined
by the following loop, which should always be used as a source of
symmetry information in preference to the above space-group names.
They are only intended as comments.
;
_shelx_estimated_absorpt_t_min 0.671
_shelx_estimated_absorpt_t_max 0.981

loop_
_space_group_symop_operation_xyz
'x, y, z'
'-x, y+1/2, -z+1/2'
'-x, -y, -z'
'x, -y-1/2, z-1/2'

loop_
_atom_site_label
_atom_site_type_symbol
_atom_site_fract_x
_atom_site_fract_y
_atom_site_fract_z
_atom_site_U_iso_or_equiv
_atom_site_adp_type
_atom_site_occupancy
_atom_site_site_symmetry_order
_atom_site_calc_flag
_atom_site_refinement_flags_posn
_atom_site_refinement_flags_adp
_atom_site_refinement_flags_occupancy
_atom_site_disorder_assembly
_atom_site_disorder_group
C1 C 0.5183(5) 0.5120(5) 0.47027(17) 0.0150(10) Uani 1 1 d . . . . .
O1 O 0.4790(3) 0.4180(3) 0.43705(12) 0.0165(7) Uani 1 1 d . . . . .
O2 O 0.5835(3) 0.6227(3) 0.46189(12) 0.0164(7) Uani 1 1 d . . . . .
C2 C 0.5710(5) 0.0297(5) 0.49837(18) 0.0168(10) Uani 1 1 d . . . . .
O3 O 0.5778(3) 0.1563(3) 0.48075(12) 0.0161(7) Uani 1 1 d . . . . .
O4 O 0.6676(3) -0.0484(3) 0.51416(12) 0.0175(7) Uani 1 1 d . . . . .
Cu1 Cu 0.39755(7) 0.23520(7) 0.45725(3) 0.0157(2) Uani 1 1 d . . . . .
N1 N 0.2059(4) 0.2901(4) 0.44123(16) 0.0196(9) Uani 1 1 d . . . . .
C3 C 0.0975(5) 0.2053(6) 0.43513(19) 0.0216(11) Uani 1 1 d . . . . .
H3 H 0.101499 0.103368 0.436995 0.026 Uiso 1 1 calc R U . . .
C4 C -0.0226(5) 0.2825(6) 0.4257(2) 0.0264(12) Uani 1 1 d . . . . .
C5 C 0.0222(5) 0.4235(6) 0.4277(2) 0.0262(12) Uani 1 1 d . . . . .
H5 H -0.033613 0.506097 0.423198 0.031 Uiso 1 1 calc R U . . .
N2 N 0.1563(4) 0.4251(4) 0.43697(17) 0.0238(10) Uani 1 1 d . . . . .
H2 H 0.205634 0.503579 0.439903 0.029 Uiso 1 1 calc R U . . .
C6 C -0.1633(5) 0.2275(7) 0.4188(2) 0.0335(14) Uani 1 1 d . . . . .
H6A H -0.225783 0.308445 0.413300 0.050 Uiso 1 1 calc R U . . .
H6B H -0.183632 0.174371 0.450710 0.050 Uiso 1 1 calc R U . . .
H6C H -0.173001 0.163399 0.387987 0.050 Uiso 1 1 calc R U . . .
C7 C 0.4717(5) 0.0102(5) 0.36308(18) 0.0145(10) Uani 1 1 d . . . . .
C8 C 0.5079(4) -0.0157(5) 0.30430(18) 0.0139(10) Uani 1 1 d . . . . .
O5 O 0.4150(3) 0.1261(3) 0.37254(12) 0.0163(7) Uani 1 1 d . . . . .
O6 O 0.4720(3) 0.0792(3) 0.27044(12) 0.0170(7) Uani 1 1 d . . . . .
O7 O 0.5706(3) -0.1284(3) 0.29531(12) 0.0157(7) Uani 1 1 d . . . . .
O8 O 0.5011(3) -0.0882(3) 0.39616(12) 0.0167(7) Uani 1 1 d . . . . .
Cu2 Cu 0.39088(7) 0.25734(7) 0.29442(3) 0.0159(2) Uani 1 1 d . . . . .
N3 N 0.2041(4) 0.1960(4) 0.27205(15) 0.0176(9) Uani 1 1 d . . . . .
C9 C 0.0903(5) 0.2382(5) 0.29121(19) 0.0191(11) Uani 1 1 d . . . . .
H9 H 0.085805 0.301711 0.320461 0.023 Uiso 1 1 calc R U . . .
C10 C -0.0228(5) 0.1771(5) 0.26271(19) 0.0201(11) Uani 1 1 d . . . . .
C11 C 0.0335(5) 0.0935(5) 0.22500(19) 0.0207(11) Uani 1 1 d . . . . .
H11 H -0.014946 0.037285 0.198497 0.025 Uiso 1 1 calc R U . . .
N4 N 0.1666(4) 0.1053(4) 0.23214(15) 0.0173(9) Uani 1 1 d . . . . .
H4 H 0.223268 0.059443 0.213137 0.021 Uiso 1 1 calc R U . . .
C12 C -0.1692(5) 0.1972(6) 0.2710(2) 0.0246(11) Uani 1 1 d . . . . .
H12A H -0.224533 0.158990 0.240375 0.037 Uiso 1 1 calc R U . . .
H12B H -0.188255 0.299862 0.274972 0.037 Uiso 1 1 calc R U . . .
H12C H -0.190509 0.145982 0.303187 0.037 Uiso 1 1 calc R U . . .
C13 C 0.5590(5) 0.4665(5) 0.33197(17) 0.0153(10) Uani 1 1 d . . . . .
C14 C 0.4168(5) 0.5244(5) 0.33594(17) 0.0156(10) Uani 1 1 d . . . . .
O9 O 0.5699(3) 0.3408(3) 0.31563(12) 0.0159(7) Uani 1 1 d . . . . .
O10 O 0.3208(3) 0.4425(3) 0.32127(12) 0.0177(7) Uani 1 1 d . . . . .
O11 O 0.6551(3) 0.5498(3) 0.34557(12) 0.0159(7) Uani 1 1 d . . . . .
O12 O 0.4063(3) 0.6506(3) 0.35285(12) 0.0163(7) Uani 1 1 d . . . . .
Cu3 Cu 0.58717(7) 0.73668(7) 0.37123(3) 0.0155(2) Uani 1 1 d . . . . .
N5 N 0.7743(4) 0.8061(4) 0.38747(16) 0.0184(9) Uani 1 1 d . . . . .
C15 C 0.8650(5) 0.8467(5) 0.35456(19) 0.0179(10) Uani 1 1 d . . . . .
H15 H 0.844145 0.867207 0.317975 0.021 Uiso 1 1 calc R U . . .
C16 C 0.9936(5) 0.8556(5) 0.38006(19) 0.0197(11) Uani 1 1 d . . . . .
C17 C 0.9755(5) 0.8189(5) 0.43254(19) 0.0207(11) Uani 1 1 d . . . . .
H17 H 1.043229 0.815947 0.461258 0.025 Uiso 1 1 calc R U . . .
N6 N 0.8445(4) 0.7886(4) 0.43477(15) 0.0210(9) Uani 1 1 d . . . . .
H6 H 0.808679 0.760588 0.463766 0.025 Uiso 1 1 calc R U . . .
C18 C 1.1224(5) 0.8894(6) 0.3560(2) 0.0262(12) Uani 1 1 d . . . . .
H18A H 1.164755 0.799908 0.345492 0.039 Uiso 1 1 calc R U . . .
H18B H 1.183498 0.940052 0.382068 0.039 Uiso 1 1 calc R U . . .
H18C H 1.103273 0.950481 0.324689 0.039 Uiso 1 1 calc R U . . .
O1W O 0.2674(3) 0.6851(4) 0.44531(14) 0.0243(8) Uani 1 1 d D . . . .
H1W1 H 0.330(4) 0.692(6) 0.4188(13) 0.037 Uiso 1 1 d D U . . .
H1W2 H 0.318(4) 0.740(5) 0.4720(13) 0.037 Uiso 1 1 d D U . . .

loop_
_atom_site_aniso_label
_atom_site_aniso_U_11
_atom_site_aniso_U_22
_atom_site_aniso_U_33
_atom_site_aniso_U_23
_atom_site_aniso_U_13
_atom_site_aniso_U_12
C1 0.019(2) 0.012(2) 0.015(3) 0.0017(19) 0.0042(19) 0.005(2)
O1 0.0264(18) 0.0087(16) 0.0144(17) -0.0005(13) 0.0013(14) 0.0011(14)
O2 0.0223(17) 0.0099(16) 0.0173(17) 0.0004(13) 0.0034(14) -0.0011(14)
C2 0.029(3) 0.010(2) 0.012(2) -0.0053(18) 0.001(2) 0.003(2)
O3 0.0217(17) 0.0112(16) 0.0153(17) -0.0014(13) 0.0008(13) 0.0007(13)
O4 0.0238(18) 0.0107(16) 0.0182(18) 0.0003(13) 0.0028(14) 0.0021(14)
Cu1 0.0203(4) 0.0098(4) 0.0173(4) 0.0018(3) 0.0029(3) 0.0007(3)
N1 0.022(2) 0.014(2) 0.023(2) 0.0003(17) 0.0041(17) -0.0013(17)
C3 0.028(3) 0.021(3) 0.017(3) -0.002(2) 0.004(2) -0.001(2)
C4 0.027(3) 0.036(3) 0.017(3) -0.001(2) 0.003(2) -0.003(2)
C5 0.029(3) 0.025(3) 0.024(3) -0.004(2) 0.003(2) 0.009(2)
N2 0.028(2) 0.012(2) 0.031(3) -0.0027(18) -0.0012(19) 0.0031(18)
C6 0.029(3) 0.049(4) 0.022(3) 0.003(3) 0.001(2) -0.003(3)
C7 0.017(2) 0.014(2) 0.013(2) -0.0033(19) 0.0018(19) -0.002(2)
C8 0.017(2) 0.012(2) 0.013(2) -0.0009(19) 0.0025(18) -0.0051(19)
O5 0.0251(18) 0.0073(16) 0.0165(17) 0.0012(12) 0.0025(14) 0.0006(13)
O6 0.0254(18) 0.0123(16) 0.0133(17) -0.0001(13) 0.0012(14) 0.0019(14)
O7 0.0258(18) 0.0085(16) 0.0127(17) 0.0011(12) 0.0012(14) 0.0043(14)
O8 0.0247(18) 0.0105(16) 0.0148(17) 0.0016(13) 0.0012(14) 0.0013(14)
Cu2 0.0203(4) 0.0093(4) 0.0179(4) -0.0020(3) 0.0002(3) 0.0005(3)
N3 0.025(2) 0.0098(19) 0.018(2) -0.0024(16) 0.0031(17) 0.0017(17)
C9 0.025(3) 0.015(2) 0.018(3) 0.0017(19) 0.005(2) 0.005(2)
C10 0.024(3) 0.019(2) 0.018(3) 0.006(2) 0.000(2) -0.003(2)
C11 0.027(3) 0.017(3) 0.018(3) -0.004(2) 0.003(2) -0.003(2)
N4 0.025(2) 0.0108(19) 0.017(2) -0.0042(16) 0.0057(17) 0.0007(17)
C12 0.027(3) 0.023(3) 0.025(3) 0.003(2) 0.007(2) 0.000(2)
C13 0.028(3) 0.011(2) 0.006(2) 0.0062(17) -0.0006(19) -0.001(2)
C14 0.027(3) 0.013(2) 0.007(2) 0.0049(18) -0.0001(19) -0.003(2)
O9 0.0205(17) 0.0129(17) 0.0146(17) -0.0014(13) 0.0026(13) 0.0023(14)
O10 0.0237(18) 0.0123(16) 0.0168(17) -0.0005(13) -0.0004(14) 0.0011(14)
O11 0.0241(18) 0.0098(16) 0.0140(16) -0.0003(13) 0.0036(13) -0.0012(14)
O12 0.0252(18) 0.0075(16) 0.0158(17) -0.0008(13) -0.0012(14) 0.0014(13)
Cu3 0.0203(4) 0.0095(4) 0.0169(4) -0.0017(3) 0.0022(3) -0.0003(3)
N5 0.021(2) 0.012(2) 0.022(2) -0.0032(17) 0.0014(17) 0.0016(17)
C15 0.027(3) 0.011(2) 0.016(2) -0.0015(19) 0.006(2) -0.001(2)
C16 0.027(3) 0.013(2) 0.020(3) 0.0029(19) 0.006(2) 0.003(2)
C17 0.021(3) 0.026(3) 0.015(2) -0.001(2) -0.001(2) 0.004(2)
N6 0.026(2) 0.027(2) 0.010(2) 0.0032(17) 0.0013(17) 0.0012(19)
C18 0.028(3) 0.024(3) 0.026(3) 0.005(2) 0.003(2) -0.002(2)
O1W 0.0281(19) 0.0209(18) 0.0241(19) 0.0000(15) 0.0024(15) -0.0010(16)

loop_
_atom_type_symbol
_atom_type_description
_atom_type_scat_dispersion_real
_atom_type_scat_dispersion_imag
_atom_type_scat_source
C C 0.0181 0.0091 'International Tables Vol C Tables 4.2.6.8 and 6.1.1.4'
H H 0.0000 0.0000 'International Tables Vol C Tables 4.2.6.8 and 6.1.1.4'
N N 0.0311 0.0180 'International Tables Vol C Tables 4.2.6.8 and 6.1.1.4'
O O 0.0492 0.0322 'International Tables Vol C Tables 4.2.6.8 and 6.1.1.4'
Cu Cu -1.9646 0.5888 'International Tables Vol C Tables 4.2.6.8 and 6.1.1.4'

loop_
_geom_angle_atom_site_label_1
_geom_angle_atom_site_label_2
_geom_angle_atom_site_label_3
_geom_angle
_geom_angle_site_symmetry_1
_geom_angle_site_symmetry_3
_geom_angle_publ_flag
O2 C1 O1 127.0(4) . . ?
O2 C1 C1 116.1(5) . 3_666 ?
O1 C1 C1 116.8(5) . 3_666 ?
C1 O1 Cu1 122.8(3) . . ?
C1 O2 Cu1 108.2(3) . 3_666 ?
C1 O2 Cu3 123.2(3) . . ?
Cu1 O2 Cu3 121.89(12) 3_666 . ?
O4 C2 O3 126.5(4) . . ?
O4 C2 C2 117.8(5) . 3_656 ?
O3 C2 C2 115.6(5) . 3_656 ?
C2 O3 Cu1 112.2(3) . . ?
C2 O4 Cu1 110.8(3) . 3_656 ?
O1 Cu1 O3 90.90(13) . . ?
O1 Cu1 N1 97.70(15) . . ?
O3 Cu1 N1 170.77(15) . . ?
O1 Cu1 O4 172.64(13) . 3_656 ?
O3 Cu1 O4 83.28(13) . 3_656 ?
N1 Cu1 O4 87.87(15) . 3_656 ?
O1 Cu1 O5 94.19(12) . . ?
O3 Cu1 O5 88.91(12) . . ?
N1 Cu1 O5 93.76(14) . . ?
O4 Cu1 O5 90.22(12) 3_656 . ?
O1 Cu1 O2 75.08(12) . 3_666 ?
O3 Cu1 O2 86.76(12) . 3_666 ?
N1 Cu1 O2 92.22(14) . 3_666 ?
O4 Cu1 O2 100.00(12) 3_656 3_666 ?
O5 Cu1 O2 168.34(11) . 3_666 ?
O1 Cu1 Cu2 70.79(9) . . ?
O3 Cu1 Cu2 104.97(9) . . ?
N1 Cu1 Cu2 81.16(12) . . ?
O4 Cu1 Cu2 115.04(9) 3_656 . ?
O5 Cu1 Cu2 28.52(7) . . ?
O2 Cu1 Cu2 143.90(8) 3_666 . ?
O1 Cu1 Cu1 132.52(10) . 3_656 ?
O3 Cu1 Cu1 41.65(9) . 3_656 ?
N1 Cu1 Cu1 129.56(12) . 3_656 ?
O4 Cu1 Cu1 41.69(9) 3_656 3_656 ?
O5 Cu1 Cu1 87.72(7) . 3_656 ?
O2 Cu1 Cu1 96.16(8) 3_666 3_656 ?
Cu2 Cu1 Cu1 115.45(2) . 3_656 ?
O1 Cu1 Cu3 8.44(9) . . ?
O3 Cu1 Cu3 95.76(9) . . ?
N1 Cu1 Cu3 93.20(12) . . ?
O4 Cu1 Cu3 177.44(9) 3_656 . ?
O5 Cu1 Cu3 87.38(7) . . ?
O2 Cu1 Cu3 82.30(7) 3_666 . ?
Cu2 Cu1 Cu3 62.874(14) . . ?
Cu1 Cu1 Cu3 137.20(2) 3_656 . ?
O1 Cu1 Cu1 37.65(9) . 3_666 ?
O3 Cu1 Cu1 85.37(9) . 3_666 ?
N1 Cu1 Cu1 99.40(12) . 3_666 ?
O4 Cu1 Cu1 136.75(9) 3_656 3_666 ?
O5 Cu1 Cu1 131.17(8) . 3_666 ?
O2 Cu1 Cu1 37.65(7) 3_666 3_666 ?
Cu2 Cu1 Cu1 108.20(2) . 3_666 ?
Cu1 Cu1 Cu1 116.91(2) 3_656 3_666 ?
Cu3 Cu1 Cu1 45.344(12) . 3_666 ?
C3 N1 N2 104.7(4) . . ?
C3 N1 Cu1 128.7(3) . . ?
N2 N1 Cu1 126.5(3) . . ?
N1 C3 C4 112.8(5) . . ?
N1 C3 H3 123.6 . . ?
C4 C3 H3 123.6 . . ?
C5 C4 C3 102.3(5) . . ?
C5 C4 C6 128.8(5) . . ?
C3 C4 C6 128.8(5) . . ?
N2 C5 C4 109.3(5) . . ?
N2 C5 H5 125.3 . . ?
C4 C5 H5 125.3 . . ?
C5 N2 N1 110.9(4) . . ?
C5 N2 H2 124.5 . . ?
N1 N2 H2 124.5 . . ?
C4 C6 H6A 109.5 . . ?
C4 C6 H6B 109.5 . . ?
H6A C6 H6B 109.5 . . ?
C4 C6 H6C 109.5 . . ?
H6A C6 H6C 109.5 . . ?
H6B C6 H6C 109.5 . . ?
O5 C7 O8 125.8(4) . . ?
O5 C7 C8 117.0(4) . . ?
O8 C7 C8 117.2(4) . . ?
O7 C8 O6 125.6(4) . . ?
O7 C8 C7 117.1(4) . . ?
O6 C8 C7 117.3(4) . . ?
C7 O5 Cu2 108.0(3) . . ?
C7 O5 Cu1 127.3(3) . . ?
Cu2 O5 Cu1 121.99(13) . . ?
C8 O6 Cu2 118.9(3) . . ?
C8 O7 Cu3 108.1(3) . 1_545 ?
C7 O8 Cu3 118.3(3) . 1_545 ?
O6 Cu2 O9 91.76(13) . . ?
O6 Cu2 N3 93.96(15) . . ?
O9 Cu2 N3 173.60(14) . . ?
O6 Cu2 O10 176.00(13) . . ?
O9 Cu2 O10 84.32(13) . . ?
N3 Cu2 O10 90.00(14) . . ?
O6 Cu2 O5 78.54(12) . . ?
O9 Cu2 O5 86.99(12) . . ?
N3 Cu2 O5 96.95(14) . . ?
O10 Cu2 O5 100.36(12) . . ?
O6 Cu2 O7 88.96(12) . 2_655 ?
O9 Cu2 O7 83.13(11) . 2_655 ?
N3 Cu2 O7 94.10(13) . 2_655 ?
O10 Cu2 O7 91.39(12) . 2_655 ?
O5 Cu2 O7 163.82(11) . 2_655 ?
O6 Cu2 Cu1 107.05(9) . . ?
O9 Cu2 Cu1 78.93(9) . . ?
N3 Cu2 Cu1 102.07(12) . . ?
O10 Cu2 Cu1 71.42(9) . . ?
O5 Cu2 Cu1 29.48(8) . . ?
O7 Cu2 Cu1 156.16(7) 2_655 . ?
O6 Cu2 Cu3 133.69(10) . . ?
O9 Cu2 Cu3 41.98(9) . . ?
N3 Cu2 Cu3 132.12(11) . . ?
O10 Cu2 Cu3 42.45(9) . . ?
O5 Cu2 Cu3 97.15(8) . . ?
O7 Cu2 Cu3 84.00(7) 2_655 . ?
Cu1 Cu2 Cu3 72.163(16) . . ?
O6 Cu2 Cu3 39.08(9) . 1_545 ?
O9 Cu2 Cu3 87.93(9) . 1_545 ?
N3 Cu2 Cu3 98.32(11) . 1_545 ?
O10 Cu2 Cu3 139.57(9) . 1_545 ?
O5 Cu2 Cu3 39.50(8) . 1_545 ?
O7 Cu2 Cu3 126.99(7) 2_655 1_545 ?
Cu1 Cu2 Cu3 68.149(15) . 1_545 ?
Cu3 Cu2 Cu3 120.790(18) . 1_545 ?
C9 N3 N4 105.5(4) . . ?
C9 N3 Cu2 128.3(3) . . ?
N4 N3 Cu2 126.2(3) . . ?
N3 C9 C10 111.4(4) . . ?
N3 C9 H9 124.3 . . ?
C10 C9 H9 124.3 . . ?
C11 C10 C9 103.2(4) . . ?
C11 C10 C12 128.2(4) . . ?
C9 C10 C12 128.6(5) . . ?
N4 C11 C10 108.4(4) . . ?
N4 C11 H11 125.8 . . ?
C10 C11 H11 125.8 . . ?
C11 N4 N3 111.5(4) . . ?
C11 N4 H4 124.3 . . ?
N3 N4 H4 124.3 . . ?
C10 C12 H12A 109.5 . . ?
C10 C12 H12B 109.5 . . ?
H12A C12 H12B 109.5 . . ?
C10 C12 H12C 109.5 . . ?
H12A C12 H12C 109.5 . . ?
H12B C12 H12C 109.5 . . ?
O9 C13 O11 125.7(5) . . ?
O9 C13 C14 117.4(4) . . ?
O11 C13 C14 117.0(4) . . ?
O10 C14 O12 125.8(5) . . ?
O10 C14 C13 117.0(4) . . ?
O12 C14 C13 117.1(4) . . ?
C13 O9 Cu2 110.9(3) . . ?
C14 O10 Cu2 110.2(3) . . ?
C13 O11 Cu3 110.9(3) . . ?
C14 O12 Cu3 110.9(3) . . ?
O8 Cu3 N5 95.18(15) 1_565 . ?
O8 Cu3 O12 89.94(13) 1_565 . ?
N5 Cu3 O12 174.88(14) . . ?
O8 Cu3 O11 173.95(13) 1_565 . ?
N5 Cu3 O11 90.78(15) . . ?
O12 Cu3 O11 84.10(13) . . ?
O8 Cu3 O7 79.09(12) 1_565 1_565 ?
N5 Cu3 O7 89.84(14) . 1_565 ?
O12 Cu3 O7 91.32(12) . 1_565 ?
O11 Cu3 O7 102.05(12) . 1_565 ?
O8 Cu3 O2 91.07(12) 1_565 . ?
N5 Cu3 O2 91.81(14) . . ?
O12 Cu3 O2 87.89(11) . . ?
O11 Cu3 O2 87.66(11) . . ?
O7 Cu3 O2 170.13(11) 1_565 . ?
O8 Cu3 Cu2 132.20(10) 1_565 . ?
N5 Cu3 Cu2 132.61(11) . . ?
O12 Cu3 Cu2 42.27(9) . . ?
O11 Cu3 Cu2 41.83(9) . . ?
O7 Cu3 Cu2 99.13(8) 1_565 . ?
O2 Cu3 Cu2 86.88(7) . . ?
O8 Cu3 Cu1 113.61(9) 1_565 . ?
N5 Cu3 Cu1 122.49(12) . . ?
O12 Cu3 Cu1 54.71(9) . . ?
O11 Cu3 Cu1 61.88(9) . . ?
O7 Cu3 Cu1 141.92(8) 1_565 . ?
O2 Cu3 Cu1 42.34(7) . . ?
Cu2 Cu3 Cu1 44.964(12) . . ?
C15 N5 N6 105.1(4) . . ?
C15 N5 Cu3 129.5(3) . . ?
N6 N5 Cu3 123.8(3) . . ?
N5 C15 C16 111.9(4) . . ?
N5 C15 H15 124.0 . . ?
C16 C15 H15 124.0 . . ?
C15 C16 C17 103.9(4) . . ?
C15 C16 C18 127.8(4) . . ?
C17 C16 C18 128.2(5) . . ?
N6 C17 C16 107.1(4) . . ?
N6 C17 H17 126.5 . . ?
C16 C17 H17 126.5 . . ?
C17 N6 N5 112.0(4) . . ?
C17 N6 H6 124.0 . . ?
N5 N6 H6 124.0 . . ?
C16 C18 H18A 109.5 . . ?
C16 C18 H18B 109.5 . . ?
H18A C18 H18B 109.5 . . ?
C16 C18 H18C 109.5 . . ?
H18A C18 H18C 109.5 . . ?
H18B C18 H18C 109.5 . . ?
H1W1 O1W H1W2 96.8(13) . . ?

loop_
_geom_bond_atom_site_label_1
_geom_bond_atom_site_label_2
_geom_bond_distance
_geom_bond_site_symmetry_2
_geom_bond_publ_flag
C1 O2 1.244(5) . ?
C1 O1 1.253(6) . ?
C1 C1 1.590(9) 3_666 ?
O1 Cu1 1.969(3) . ?
O2 Cu1 2.428(3) 3_666 ?
O2 Cu3 2.527(3) . ?
C2 O4 1.245(5) . ?
C2 O3 1.263(6) . ?
C2 C2 1.526(10) 3_656 ?
O3 Cu1 1.984(3) . ?
O4 Cu1 2.010(3) 3_656 ?
Cu1 N1 1.985(4) . ?
Cu1 O5 2.388(3) . ?
Cu1 Cu2 4.1148(9) . ?
Cu1 Cu1 5.2216(13) 3_656 ?
Cu1 Cu3 5.5429(9) . ?
Cu1 Cu1 5.6913(13) 3_666 ?
N1 C3 1.336(6) . ?
N1 N2 1.350(6) . ?
C3 C4 1.398(7) . ?
C3 H3 0.9500 . ?
C4 C5 1.385(8) . ?
C4 C6 1.488(7) . ?
C5 N2 1.336(7) . ?
C5 H5 0.9500 . ?
N2 H2 0.8800 . ?
C6 H6A 0.9800 . ?
C6 H6B 0.9800 . ?
C6 H6C 0.9800 . ?
C7 O5 1.250(5) . ?
C7 O8 1.258(5) . ?
C7 C8 1.575(6) . ?
C8 O7 1.251(5) . ?
C8 O6 1.261(5) . ?
O5 Cu2 2.317(3) . ?
O6 Cu2 1.961(3) . ?
O7 Cu3 2.287(3) 1_545 ?
O8 Cu3 1.968(3) 1_545 ?
Cu2 O9 1.978(3) . ?
Cu2 N3 1.983(4) . ?
Cu2 O10 1.998(3) . ?
Cu2 Cu3 5.1824(9) . ?
Cu2 Cu3 5.5166(9) 1_545 ?
N3 C9 1.327(6) . ?
N3 N4 1.344(5) . ?
C9 C10 1.406(7) . ?
C9 H9 0.9500 . ?
C10 C11 1.383(7) . ?
C10 C12 1.502(7) . ?
C11 N4 1.328(6) . ?
C11 H11 0.9500 . ?
N4 H4 0.8800 . ?
C12 H12A 0.9800 . ?
C12 H12B 0.9800 . ?
C12 H12C 0.9800 . ?
C13 O9 1.248(6) . ?
C13 O11 1.257(5) . ?
C13 C14 1.525(7) . ?
C14 O10 1.254(6) . ?
C14 O12 1.256(5) . ?
O11 Cu3 1.993(3) . ?
O12 Cu3 1.991(3) . ?
Cu3 N5 1.982(4) . ?
N5 C15 1.331(6) . ?
N5 N6 1.345(5) . ?
C15 C16 1.389(7) . ?
C15 H15 0.9500 . ?
C16 C17 1.395(7) . ?
C16 C18 1.496(7) . ?
C17 N6 1.340(6) . ?
C17 H17 0.9500 . ?
N6 H6 0.8800 . ?
C18 H18A 0.9800 . ?
C18 H18B 0.9800 . ?
C18 H18C 0.9800 . ?
O1W H1W1 0.956(10) . ?
O1W H1W2 0.958(10) . ?

loop_
_geom_hbond_atom_site_label_D
_geom_hbond_atom_site_label_H
_geom_hbond_atom_site_label_A
_geom_hbond_distance_DH
_geom_hbond_distance_HA
_geom_hbond_distance_DA
_geom_hbond_angle_DHA
_geom_hbond_site_symmetry_A
_geom_hbond_publ_flag
N2 H2 O1W 0.88 1.80 2.662(5) 166.1 . yes
O1W H1W1 O12 0.956(10) 1.923(19) 2.828(5) 157(4) . yes
O1W H1W2 O3 0.958(10) 1.796(12) 2.752(5) 176(4) 3_666 yes
N4 H4 O11 0.88 1.99 2.800(5) 152.1 2_645 yes
N6 H6 N1 0.88 2.46 3.296(6) 158.2 3_666 yes
N6 H6 O2 0.88 2.58 3.145(5) 122.8 . yes
N6 H6 O4 0.88 2.65 3.162(5) 117.9 1_565 yes
